data_2236365
loop_
_publ_author_name
'Sun, Tao'
'Xie, Jia-Wei'
'Zhao, Ren-Ying'
'Zhu, Ai-Guo'
'Ge, Yan-Qing'

_publ_section_title
;
 4-Acetyl-1<i>H</i>-pyrrole-2-carbaldehyde
;
_journal_coeditor_code IM2396
_journal_issue 10
_journal_name_full 'Acta Crystallographica Section E'
_journal_page_first o2947
_journal_paper_doi 10.1107/S1600536812039153
_journal_volume 68
_journal_year 2012
_chemical_formula_iupac 'C7 H7 N O2'
_chemical_formula_moiety 'C7 H7 N O2'
_chemical_formula_sum 'C7 H7 N O2'
_chemical_formula_weight 137.14
_chemical_name_systematic
;
4-Acetyl-1<i>H</i>-pyrrole-2-carbaldehyde
;
_space_group_IT_number 14
_symmetry_cell_setting monoclinic
_symmetry_space_group_name_Hall '-P 2yn'
_symmetry_space_group_name_H-M 'P 1 21/n 1'
_atom_sites_solution_hydrogens geom
_atom_sites_solution_primary direct
_atom_sites_solution_secondary difmap
_audit_creation_method SHELXL-97
_cell_angle_alpha 90.000
_cell_angle_beta 95.602(5)
_cell_angle_gamma 90.000
_cell_formula_units_Z 4
_cell_length_a 3.811(5)
_cell_length_b 13.219(5)
_cell_length_c 13.167(5)
_cell_measurement_reflns_used 1324
_cell_measurement_temperature 293(2)
_cell_measurement_theta_max 25.7157
_cell_measurement_theta_min 3.1091
_cell_volume 660.2(9)
_computing_cell_refinement 'SAINT (Bruker, 2005)'
_computing_data_collection 'APEX2 (Bruker, 2005)'
_computing_data_reduction 'SAINT (Bruker, 2005)'
_computing_molecular_graphics 'XP in SHELXTL (Sheldrick, 2008)'
_computing_publication_material 'WinGX (Farrugia, 1999)'
_computing_structure_refinement 'SHELXL97 (Sheldrick, 2008)'
_computing_structure_solution 'SIR97 (Altomare et al., 1999)'
_diffrn_ambient_temperature 293(2)
_diffrn_measured_fraction_theta_full 0.998
_diffrn_measured_fraction_theta_max 0.998
_diffrn_measurement_device_type 'Bruker APEXII CCD area-detector'
_diffrn_measurement_method 'phi and omega scans'
_diffrn_radiation_monochromator graphite
_diffrn_radiation_source 'fine-focus sealed tube'
_diffrn_radiation_type MoK\a
_diffrn_radiation_wavelength 0.71069
_diffrn_reflns_av_R_equivalents 0.0555
_diffrn_reflns_av_sigmaI/netI 0.0426
_diffrn_reflns_limit_h_max 4
_diffrn_reflns_limit_h_min -4
_diffrn_reflns_limit_k_max 16
_diffrn_reflns_limit_k_min -15
_diffrn_reflns_limit_l_max 16
_diffrn_reflns_limit_l_min -12
_diffrn_reflns_number 3752
_diffrn_reflns_theta_full 26.37
_diffrn_reflns_theta_max 26.37
_diffrn_reflns_theta_min 2.19
_exptl_absorpt_coefficient_mu 0.103
_exptl_absorpt_correction_T_max 0.5557
_exptl_absorpt_correction_T_min 0.5412
_exptl_absorpt_correction_type multi-scan
_exptl_absorpt_process_details '(SADABS; Bruker, 2005)'
_exptl_crystal_colour colorless
_exptl_crystal_density_diffrn 1.380
_exptl_crystal_density_method 'not measured'
_exptl_crystal_description block
_exptl_crystal_F_000 288
_exptl_crystal_size_max 0.15
_exptl_crystal_size_mid 0.13
_exptl_crystal_size_min 0.10
_refine_diff_density_max 0.202
_refine_diff_density_min -0.135
_refine_ls_extinction_coef 0.031(9)
_refine_ls_extinction_expression Fc^*^=kFc[1+0.001xFc^2^\l^3^/sin(2\q)]^-1/4^
_refine_ls_extinction_method 'SHELXL97 (Sheldrick, 2008)'
_refine_ls_goodness_of_fit_ref 1.041
_refine_ls_hydrogen_treatment constr
_refine_ls_matrix_type full
_refine_ls_number_parameters 93
_refine_ls_number_reflns 1348
_refine_ls_number_restraints 0
_refine_ls_restrained_S_all 1.041
_refine_ls_R_factor_all 0.0558
_refine_ls_R_factor_gt 0.0423
_refine_ls_shift/su_max 0.000
_refine_ls_shift/su_mean 0.000
_refine_ls_structure_factor_coef Fsqd
_refine_ls_weighting_details 'calc w=1/[\s^2^(Fo^2^)+(0.0703P)^2^+0.0000P] where P=(Fo^2^+2Fc^2^)/3'
_refine_ls_weighting_scheme calc
_refine_ls_wR_factor_gt 0.1184
_refine_ls_wR_factor_ref 0.1283
_reflns_number_gt 1010
_reflns_number_total 1348
_reflns_threshold_expression I>2sigma(I)
_cod_data_source_file im2396.cif
_cod_data_source_block I
_cod_original_sg_symbol_H-M 'P 21/n'
_cod_database_code 2236365
_cod_database_fobs_code 2236365

loop_
_symmetry_equiv_pos_as_xyz
'x, y, z'
'-x+1/2, y+1/2, -z+1/2'
'-x, -y, -z'
'x-1/2, -y-1/2, z-1/2'

loop_
_atom_site_type_symbol
_atom_site_label
_atom_site_fract_x
_atom_site_fract_y
_atom_site_fract_z
_atom_site_U_iso_or_equiv
_atom_site_adp_type
_atom_site_calc_flag
_atom_site_refinement_flags
_atom_site_occupancy
_atom_site_symmetry_multiplicity
N N1 0.4828(4) 0.16971(9) 0.21257(10) 0.0472(4) Uani d . 1 1
H H1A 0.4131 0.1739 0.2726 0.057 Uiso calc R 1 1
O O2 0.7983(4) 0.23425(9) -0.10389(9) 0.0634(4) Uani d . 1 1
C C4 0.5018(4) 0.24663(12) 0.14876(11) 0.0448(4) Uani d . 1 1
H H4 0.4423 0.3133 0.1619 0.054 Uiso calc R 1 1
C C6 0.6799(4) 0.27169(12) -0.02967(12) 0.0459(4) Uani d . 1 1
C C2 0.5910(4) 0.08234(11) 0.16858(11) 0.0452(4) Uani d . 1 1
O O1 0.4742(4) -0.03023(10) 0.29831(10) 0.0777(5) Uani d . 1 1
C C3 0.6811(4) 0.10776(11) 0.07349(12) 0.0437(4) Uani d . 1 1
H H3 0.7652 0.0638 0.0264 0.052 Uiso calc R 1 1
C C5 0.6236(4) 0.21205(11) 0.05991(11) 0.0413(4) Uani d . 1 1
C C7 0.5885(6) 0.38131(13) -0.02795(14) 0.0606(5) Uani d . 1 1
H H7A 0.6548 0.4132 -0.0887 0.091 Uiso calc R 1 1
H H7B 0.7126 0.4126 0.0308 0.091 Uiso calc R 1 1
H H7C 0.3392 0.3887 -0.0248 0.091 Uiso calc R 1 1
C C1 0.5825(5) -0.01457(13) 0.21628(14) 0.0582(5) Uani d . 1 1
H H1 0.6661 -0.0696 0.1819 0.070 Uiso calc R 1 1

loop_
_atom_site_aniso_label
_atom_site_aniso_U_11
_atom_site_aniso_U_22
_atom_site_aniso_U_33
_atom_site_aniso_U_12
_atom_site_aniso_U_13
_atom_site_aniso_U_23
N1 0.0623(9) 0.0475(8) 0.0331(7) -0.0014(6) 0.0119(6) -0.0040(6)
O2 0.0926(10) 0.0596(8) 0.0412(7) -0.0007(6) 0.0225(6) -0.0005(6)
C4 0.0576(10) 0.0385(8) 0.0390(9) 0.0007(7) 0.0082(7) -0.0040(7)
C6 0.0535(9) 0.0477(9) 0.0366(9) -0.0042(7) 0.0046(7) -0.0013(7)
C2 0.0538(10) 0.0432(9) 0.0383(9) -0.0001(7) 0.0026(7) -0.0017(7)
O1 0.1213(12) 0.0589(9) 0.0546(9) -0.0035(7) 0.0173(8) 0.0133(7)
C3 0.0503(9) 0.0423(9) 0.0389(9) 0.0017(7) 0.0065(7) -0.0067(7)
C5 0.0467(9) 0.0420(9) 0.0356(8) -0.0020(6) 0.0053(6) -0.0024(6)
C7 0.0764(12) 0.0480(10) 0.0585(11) 0.0044(9) 0.0112(9) 0.0073(8)
C1 0.0797(13) 0.0467(10) 0.0480(10) -0.0001(8) 0.0052(9) 0.0011(8)

loop_
_atom_type_symbol
_atom_type_description
_atom_type_scat_dispersion_real
_atom_type_scat_dispersion_imag
_atom_type_scat_source
C C 0.0033 0.0016 'International Tables Vol C Tables 4.2.6.8 and 6.1.1.4'
H H 0.0000 0.0000 'International Tables Vol C Tables 4.2.6.8 and 6.1.1.4'
N N 0.0061 0.0033 'International Tables Vol C Tables 4.2.6.8 and 6.1.1.4'
O O 0.0106 0.0060 'International Tables Vol C Tables 4.2.6.8 and 6.1.1.4'

loop_
_geom_angle_atom_site_label_1
_geom_angle_atom_site_label_2
_geom_angle_atom_site_label_3
_geom_angle
C4 N1 C2 109.91(13)
C4 N1 H1A 125.0
C2 N1 H1A 125.0
N1 C4 C5 109.11(13)
N1 C4 H4 125.4
C5 C4 H4 125.4
O2 C6 C5 121.72(16)
O2 C6 C7 120.76(14)
C5 C6 C7 117.52(14)
C3 C2 N1 106.92(14)
C3 C2 C1 129.75(15)
N1 C2 C1 123.23(15)
C2 C3 C5 107.87(13)
C2 C3 H3 126.1
C5 C3 H3 126.1
C4 C5 C3 106.19(13)
C4 C5 C6 126.74(14)
C3 C5 C6 127.07(13)
C6 C7 H7A 109.5
C6 C7 H7B 109.5
H7A C7 H7B 109.5
C6 C7 H7C 109.5
H7A C7 H7C 109.5
H7B C7 H7C 109.5
O1 C1 C2 124.74(17)
O1 C1 H1 117.6
C2 C1 H1 117.6

loop_
_geom_bond_atom_site_label_1
_geom_bond_atom_site_label_2
_geom_bond_distance
N1 C4 1.325(2)
N1 C2 1.373(2)
N1 H1A 0.8600
O2 C6 1.2207(18)
C4 C5 1.378(2)
C4 H4 0.9300
C6 C5 1.452(2)
C6 C7 1.491(2)
C2 C3 1.372(2)
C2 C1 1.429(2)
O1 C1 1.211(2)
C3 C5 1.405(2)
C3 H3 0.9300
C7 H7A 0.9600
C7 H7B 0.9600
C7 H7C 0.9600
C1 H1 0.9300

loop_
_geom_hbond_atom_site_label_D
_geom_hbond_atom_site_label_H
_geom_hbond_atom_site_label_A
_geom_hbond_site_symmetry_A
_geom_hbond_distance_DH
_geom_hbond_distance_HA
_geom_hbond_distance_DA
_geom_hbond_angle_DHA
N1 H1A O2 4_566 0.86 2.11 2.876(2) 148.4
C7 H7A O1 4_665 0.96 2.54 3.453(5) 159.2

loop_
_geom_torsion_atom_site_label_1
_geom_torsion_atom_site_label_2
_geom_torsion_atom_site_label_3
_geom_torsion_atom_site_label_4
_geom_torsion
C2 N1 C4 C5 0.08(18)
C4 N1 C2 C3 0.20(18)
C4 N1 C2 C1 -176.51(16)
N1 C2 C3 C5 -0.40(17)
C1 C2 C3 C5 176.02(16)
N1 C4 C5 C3 -0.33(17)
N1 C4 C5 C6 179.50(14)
C2 C3 C5 C4 0.45(17)
C2 C3 C5 C6 -179.38(15)
O2 C6 C5 C4 177.98(16)
C7 C6 C5 C4 -1.8(2)
O2 C6 C5 C3 -2.2(2)
C7 C6 C5 C3 177.96(15)
C3 C2 C1 O1 -174.36(18)
N1 C2 C1 O1 1.5(3)

loop_
_cod_related_entry_id
_cod_related_entry_database
_cod_related_entry_code
1 ChemSpider 13546885
